data_7206479
loop_
_publ_author_name
'Mousavi, Maliheh'
'B\'ereau, Virginie'
'Costes, Jean-Pierre'
'Duhayon, Carine'
'Sutter, Jean-Pascal'

_publ_section_title
;
 Oligomeric and polymeric organizations of potassium salts with
 compartmental Schiff-base complexes as ligands
;
_journal_issue 19
_journal_name_full CrystEngComm
_journal_page_first 5908
_journal_paper_doi 10.1039/c1ce05127j
_journal_volume 13
_journal_year 2011
_chemical_formula_moiety 'C88 H102 K3 N10 Ni4 O16, C6 Mo N6 S6, 4(C2 H3 N)'
_chemical_formula_sum 'C102 H114 K3 Mo N20 Ni4 O16 S6'
_chemical_formula_weight 2516.62
_space_group_IT_number 2
_symmetry_cell_setting triclinic
_symmetry_space_group_name_Hall '-P 1'
_symmetry_space_group_name_H-M 'P -1'
_atom_sites_solution_hydrogens geom
_atom_sites_solution_primary direct
_cell_angle_alpha 73.0800(10)
_cell_angle_beta 64.4580(10)
_cell_angle_gamma 88.402(2)
_cell_formula_units_Z 1
_cell_length_a 14.1659(4)
_cell_length_b 15.1150(4)
_cell_length_c 15.5887(4)
_cell_measurement_reflns_used 9382
_cell_measurement_temperature 180
_cell_measurement_theta_max 34
_cell_measurement_theta_min 3
_cell_volume 2862.77(14)
_computing_cell_refinement 'Apex2 (Bruker AXS, 2006)'
_computing_data_collection 'Apex2 (Bruker AXS, 2006)'
_computing_data_reduction 'Apex2 (Bruker AXS, 2006)'
_computing_molecular_graphics 'CAMERON (Watkin et al., 1996)'
_computing_publication_material 'CRYSTALS (Betteridge et al., 2003)'
_computing_structure_refinement 'CRYSTALS (Betteridge et al., 2003)'
_computing_structure_solution 'SHELXS 86 (Sheldrick, 1986)'
_diffrn_ambient_temperature 180
_diffrn_measured_fraction_theta_full 0.995
_diffrn_measured_fraction_theta_max 0.883
_diffrn_measurement_device Area
_diffrn_measurement_device_type 'Bruker Kappa Apex2'
_diffrn_measurement_method '\f & \w scans'
_diffrn_radiation_monochromator graphite
_diffrn_radiation_type 'Mo K\a'
_diffrn_radiation_wavelength 0.71073
_diffrn_reflns_av_R_equivalents 0.028
_diffrn_reflns_limit_h_max 22
_diffrn_reflns_limit_h_min -21
_diffrn_reflns_limit_k_max 23
_diffrn_reflns_limit_k_min -23
_diffrn_reflns_limit_l_max 22
_diffrn_reflns_limit_l_min -24
_diffrn_reflns_number 81299
_diffrn_reflns_theta_full 28.586
_diffrn_reflns_theta_max 35.291
_diffrn_reflns_theta_min 1.417
_diffrn_standards_number 0
_exptl_absorpt_coefficient_mu 1.040
_exptl_absorpt_correction_T_max 0.81
_exptl_absorpt_correction_T_min 0.76
_exptl_absorpt_correction_type multi-scan
_exptl_absorpt_process_details 'Blessing, acta cryst. (1995), a51, 33-38'
_exptl_crystal_colour brown
_exptl_crystal_density_diffrn 1.460
_exptl_crystal_density_method 'not measured'
_exptl_crystal_description block
_exptl_crystal_F_000 1301
_exptl_crystal_size_max 0.250
_exptl_crystal_size_mid 0.200
_exptl_crystal_size_min 0.200
_refine_diff_density_max 1.06
_refine_diff_density_min -1.35
_refine_ls_extinction_method None
_refine_ls_goodness_of_fit_ref 1.0000
_refine_ls_hydrogen_treatment constr
_refine_ls_matrix_type full
_refine_ls_number_parameters 667
_refine_ls_number_reflns 15993
_refine_ls_number_restraints 0
_refine_ls_R_factor_all 0.0597
_refine_ls_R_factor_gt 0.0387
_refine_ls_shift/su_max 0.0005648
_refine_ls_shift/su_mean 0.0000260
_refine_ls_structure_factor_coef F
_refine_ls_weighting_details
;
Method= Quasi-Unit weights
W = 1.0 or 1./2F
;
_refine_ls_weighting_scheme calc
_refine_ls_wR_factor_all 0.0809
_refine_ls_wR_factor_gt 0.0403
_refine_ls_wR_factor_ref 0.0386
_reflns_limit_h_max 22
_reflns_limit_h_min -20
_reflns_limit_k_max 23
_reflns_limit_k_min -23
_reflns_limit_l_max 24
_reflns_limit_l_min 0
_reflns_number_gt 16964
_reflns_number_total 22734
_reflns_threshold_expression I>2.0\s(I)
_oxford_refine_ls_r_factor_ref 0.0366
_oxford_reflns_number_all 22698
_oxford_reflns_threshold_expression_ref I>3.0\s(I)
_cod_data_source_file c1ce05127j.txt
_cod_data_source_block 1
_cod_depositor_comments
;
The following automatic conversions were performed:

'_symmetry_cell_setting' value 'Triclinic' changed to 'triclinic'
according to /home/saulius/struct/CIF-dictionaries/cif_core.dic
dictionary named 'cif_core.dic' version 2.4.1 from 2010-06-29.

Automatic conversion script
Id: cif_fix_values 1715 2011-07-08 13:25:40Z adriana 
;
_cod_original_sg_symbol_H-M 'P -1 '
_cod_original_formula_sum 'C102 H114 K3 Mo N20 Ni4 O16 S6 '
_cod_database_code 7206479

loop_
_symmetry_equiv_pos_as_xyz
x,y,z
-x,-y,-z

loop_
_atom_site_label
_atom_site_type_symbol
_atom_site_fract_x
_atom_site_fract_y
_atom_site_fract_z
_atom_site_U_iso_or_equiv
_atom_site_occupancy
_atom_site_adp_type
_atom_site_refinement_flags_posn
Mo1 Mo 0.5000 -0.5000 1.0000 0.0210 1.0000 Uani S
Ni1 Ni 0.17494(2) 0.165797(17) 0.762411(19) 0.0197 1.0000 Uani .
Ni2 Ni 0.360336(19) 0.038952(17) 0.557184(18) 0.0182 1.0000 Uani .
C1 C 0.57853(16) -0.70547(14) 1.00953(16) 0.0260 1.0000 Uani .
C2 C 0.2575(2) -0.58493(19) 1.1566(2) 0.0394 1.0000 Uani .
C3 C 0.46463(17) -0.48286(14) 0.80240(17) 0.0261 1.0000 Uani .
C4 C 0.20504(19) -0.05759(16) 1.12433(17) 0.0298 1.0000 Uani .
C5 C 0.24928(16) 0.09018(15) 0.99953(16) 0.0241 1.0000 Uani .
C6 C 0.29331(18) 0.12775(17) 1.04646(18) 0.0312 1.0000 Uani .
C7 C 0.3449(2) 0.21865(18) 1.0013(2) 0.0381 1.0000 Uani .
C8 C 0.3536(2) 0.26921(18) 0.9099(2) 0.0378 1.0000 Uani .
C9 C 0.30666(17) 0.23334(15) 0.86130(18) 0.0284 1.0000 Uani .
C10 C 0.25243(15) 0.14293(14) 0.90644(15) 0.0224 1.0000 Uani .
C11 C 0.32272(18) 0.28670(15) 0.76271(18) 0.0304 1.0000 Uani .
C12 C 0.30953(17) 0.32376(15) 0.60933(17) 0.0305 1.0000 Uani .
C13 C 0.11601(17) 0.33046(14) 0.66502(17) 0.0289 1.0000 Uani .
C14 C 0.06210(16) 0.19183(15) 0.64726(15) 0.0255 1.0000 Uani .
C15 C 0.04018(15) 0.09360(15) 0.66846(15) 0.0233 1.0000 Uani .
C16 C -0.00808(17) 0.06213(17) 0.61857(16) 0.0300 1.0000 Uani .
C17 C -0.04094(18) -0.03022(18) 0.64593(18) 0.0332 1.0000 Uani .
C18 C -0.03101(17) -0.09446(16) 0.72657(17) 0.0288 1.0000 Uani .
C19 C 0.01431(16) -0.06505(14) 0.77730(15) 0.0232 1.0000 Uani .
C20 C 0.05481(15) 0.03001(14) 0.74710(14) 0.0208 1.0000 Uani .
C21 C -0.02592(19) -0.21345(15) 0.89979(19) 0.0317 1.0000 Uani .
C22 C 0.2317(3) 0.47497(18) 0.6143(3) 0.0529 1.0000 Uani .
C23 C 0.2439(2) 0.4015(2) 0.48497(19) 0.0470 1.0000 Uani .
C24 C 0.2494(2) -0.32215(16) 0.85941(19) 0.0394 1.0000 Uani .
C25 C 0.22543(16) -0.22918(14) 0.71944(16) 0.0249 1.0000 Uani .
C26 C 0.17601(18) -0.30341(15) 0.71404(18) 0.0316 1.0000 Uani .
C27 C 0.14312(19) -0.29181(16) 0.6392(2) 0.0346 1.0000 Uani .
C29 C 0.21295(16) -0.12968(14) 0.57258(16) 0.0241 1.0000 Uani .
C30 C 0.24629(15) -0.13955(13) 0.64762(15) 0.0217 1.0000 Uani .
C31 C 0.22120(16) -0.03911(14) 0.50550(16) 0.0245 1.0000 Uani .
C32 C 0.26469(15) 0.12492(14) 0.43344(14) 0.0220 1.0000 Uani .
C33 C 0.36297(16) 0.16284(14) 0.33342(14) 0.0231 1.0000 Uani .
C34 C 0.46102(16) 0.13495(15) 0.34812(14) 0.0235 1.0000 Uani .
C35 C 0.51121(15) 0.19702(13) 0.44739(14) 0.0216 1.0000 Uani .
C36 C 0.52238(15) 0.20072(13) 0.53343(15) 0.0216 1.0000 Uani .
C37 C 0.58607(18) 0.27704(16) 0.52239(18) 0.0307 1.0000 Uani .
C38 C 0.6077(2) 0.27979(18) 0.5989(2) 0.0380 1.0000 Uani .
C39 C 0.56843(19) 0.20537(17) 0.68822(18) 0.0328 1.0000 Uani .
C40 C 0.50623(16) 0.12977(14) 0.70046(15) 0.0236 1.0000 Uani .
C41 C 0.47917(15) 0.12602(13) 0.62355(14) 0.0203 1.0000 Uani .
C42 C 0.5027(2) 0.05011(17) 0.85808(18) 0.0338 1.0000 Uani .
C43 C 0.3677(2) 0.26882(16) 0.29715(18) 0.0347 1.0000 Uani .
C44 C 0.3572(2) 0.1211(2) 0.25714(18) 0.0383 1.0000 Uani .
C45 C -0.1251(2) 0.3529(2) 0.8686(2) 0.0448 1.0000 Uani .
C46 C -0.1012(2) 0.2624(2) 0.9155(2) 0.0403 1.0000 Uani .
C49 C 0.1795(3) -0.5629(2) 0.9830(3) 0.0610 1.0000 Uani .
C50 C 0.1182(3) -0.5591(2) 0.9297(3) 0.0593 1.0000 Uani .
C67 C 0.22551(19) 0.38298(15) 0.59325(17) 0.0312 1.0000 Uani .
N1 N 0.54606(15) -0.63427(12) 1.00916(14) 0.0270 1.0000 Uani .
N2 N 0.34264(15) -0.55452(13) 1.09734(15) 0.0293 1.0000 Uani .
N3 N 0.47484(15) -0.49343(12) 0.87478(14) 0.0273 1.0000 Uani .
N4 N 0.27522(14) 0.26792(12) 0.71449(14) 0.0257 1.0000 Uani .
N5 N 0.11397(13) 0.22953(12) 0.68077(13) 0.0236 1.0000 Uani .
N6 N 0.27551(13) 0.03403(11) 0.49416(12) 0.0206 1.0000 Uani .
N7 N 0.45086(12) 0.13578(11) 0.44602(12) 0.0201 1.0000 Uani .
N8 N -0.0823(2) 0.1917(2) 0.9515(2) 0.0532 1.0000 Uani .
N10 N 0.0718(4) -0.5564(3) 0.8866(4) 0.1269 1.0000 Uani .
O1 O 0.19990(13) 0.00125(11) 1.03642(12) 0.0285 1.0000 Uani .
O2 O 0.20662(11) 0.10377(9) 0.86668(11) 0.0223 1.0000 Uani .
O3 O 0.09835(11) 0.05324(10) 0.79778(10) 0.0223 1.0000 Uani .
O4 O 0.02476(13) -0.12009(10) 0.85883(12) 0.0286 1.0000 Uani .
O5 O 0.25921(13) -0.23255(10) 0.79059(12) 0.0303 1.0000 Uani .
O6 O 0.29288(12) -0.07173(10) 0.65735(11) 0.0233 1.0000 Uani .
O7 O 0.41844(12) 0.05317(10) 0.63950(11) 0.0232 1.0000 Uani .
O8 O 0.46584(13) 0.05366(11) 0.78507(11) 0.0284 1.0000 Uani .
K1 K 0.0000 0.0000 1.0000 0.0299 1.0000 Uani S
K2 K 0.27207(5) -0.05943(3) 0.83071(4) 0.0341 1.0000 Uani .
S1 S 0.62598(6) -0.80400(4) 1.00585(6) 0.0453 1.0000 Uani .
S2 S 0.13808(7) -0.62739(9) 1.23927(8) 0.0866 1.0000 Uani .
S3 S 0.44856(6) -0.46947(5) 0.70248(5) 0.0383 1.0000 Uani .
C28 C 0.16122(18) -0.20616(15) 0.56946(19) 0.0312 1.0000 Uani .
C47 C 0.6910(3) 0.3956(3) 0.7439(3) 0.0588(8) 1.0000 Uiso .
C48 C 0.7712(4) 0.3453(3) 0.6918(3) 0.0676(11) 0.5000 Uiso .
C480 C 0.7847(4) 0.3628(3) 0.6873(3) 0.0676(11) 0.5000 Uiso .
N9 N 0.8313(5) 0.2997(5) 0.6523(4) 0.0976(18) 0.5000 Uiso .
N90 N 0.8616(5) 0.3397(5) 0.6405(4) 0.0976(18) 0.5000 Uiso .
H41 H 0.1702 -0.1176 1.1403 0.0483 1.0000 Uiso R
H43 H 0.2786 -0.0627 1.1096 0.0469 1.0000 Uiso R
H42 H 0.1715 -0.0317 1.1786 0.0467 1.0000 Uiso R
H61 H 0.2898 0.0926 1.1086 0.0426 1.0000 Uiso R
H71 H 0.3748 0.2442 1.0336 0.0508 1.0000 Uiso R
H81 H 0.3920 0.3287 0.8770 0.0492 1.0000 Uiso R
H111 H 0.3745 0.3385 0.7288 0.0367 1.0000 Uiso R
H121 H 0.3248 0.2803 0.5701 0.0317 1.0000 Uiso R
H122 H 0.3746 0.3635 0.5857 0.0323 1.0000 Uiso R
H132 H 0.0673 0.3530 0.6386 0.0319 1.0000 Uiso R
H131 H 0.0949 0.3397 0.7298 0.0324 1.0000 Uiso R
H141 H 0.0332 0.2315 0.6084 0.0291 1.0000 Uiso R
H161 H -0.0188 0.1061 0.5672 0.0379 1.0000 Uiso R
H171 H -0.0724 -0.0506 0.6113 0.0430 1.0000 Uiso R
H181 H -0.0550 -0.1576 0.7453 0.0379 1.0000 Uiso R
H211 H 0.0078 -0.2473 0.8525 0.0475 1.0000 Uiso R
H213 H -0.0190 -0.2412 0.9595 0.0482 1.0000 Uiso R
H212 H -0.1006 -0.2117 0.9156 0.0476 1.0000 Uiso R
H221 H 0.2959 0.5120 0.5666 0.0775 1.0000 Uiso R
H223 H 0.1754 0.5072 0.6090 0.0774 1.0000 Uiso R
H222 H 0.2239 0.4634 0.6819 0.0775 1.0000 Uiso R
H231 H 0.1972 0.4444 0.4733 0.0606 1.0000 Uiso R
H232 H 0.3177 0.4280 0.4401 0.0610 1.0000 Uiso R
H233 H 0.2310 0.3429 0.4745 0.0612 1.0000 Uiso R
H242 H 0.2828 -0.3157 0.9003 0.0552 1.0000 Uiso R
H241 H 0.2856 -0.3655 0.8231 0.0549 1.0000 Uiso R
H243 H 0.1743 -0.3455 0.9021 0.0545 1.0000 Uiso R
H261 H 0.1644 -0.3618 0.7617 0.0353 1.0000 Uiso R
H271 H 0.1086 -0.3427 0.6375 0.0425 1.0000 Uiso R
H281 H 0.1380 -0.1978 0.5183 0.0400 1.0000 Uiso R
H311 H 0.1807 -0.0319 0.4690 0.0304 1.0000 Uiso R
H321 H 0.2545 0.1685 0.4722 0.0257 1.0000 Uiso R
H322 H 0.2038 0.1199 0.4211 0.0250 1.0000 Uiso R
H341 H 0.5226 0.1776 0.2946 0.0276 1.0000 Uiso R
H342 H 0.4732 0.0720 0.3448 0.0277 1.0000 Uiso R
H351 H 0.5539 0.2422 0.3856 0.0253 1.0000 Uiso R
H371 H 0.6155 0.3256 0.4599 0.0368 1.0000 Uiso R
H381 H 0.6509 0.3313 0.5919 0.0452 1.0000 Uiso R
H391 H 0.5848 0.2074 0.7405 0.0416 1.0000 Uiso R
H422 H 0.4787 0.1005 0.8868 0.0544 1.0000 Uiso R
H421 H 0.4725 -0.0090 0.9104 0.0546 1.0000 Uiso R
H423 H 0.5800 0.0527 0.8267 0.0543 1.0000 Uiso R
H432 H 0.4227 0.2927 0.2306 0.0479 1.0000 Uiso R
H431 H 0.3002 0.2854 0.3000 0.0477 1.0000 Uiso R
H433 H 0.3814 0.2944 0.3415 0.0476 1.0000 Uiso R
H442 H 0.4217 0.1381 0.1972 0.0603 1.0000 Uiso R
H441 H 0.2989 0.1427 0.2434 0.0604 1.0000 Uiso R
H443 H 0.3474 0.0540 0.2829 0.0602 1.0000 Uiso R
H451 H -0.1961 0.3587 0.9079 0.0638 1.0000 Uiso R
H452 H -0.1146 0.3560 0.8032 0.0643 1.0000 Uiso R
H453 H -0.0797 0.4002 0.8663 0.0646 1.0000 Uiso R
H491 H 0.2475 -0.5270 0.9386 0.0984 1.0000 Uiso R
H493 H 0.1420 -0.5371 1.0372 0.0990 1.0000 Uiso R
H492 H 0.1920 -0.6264 1.0081 0.0981 1.0000 Uiso R
H474 H 0.7149 0.4579 0.7219 0.0703 0.5000 Uiso .
H473 H 0.6315 0.3884 0.7335 0.0703 0.5000 Uiso .
H475 H 0.6713 0.3713 0.8125 0.0703 0.5000 Uiso .
H472 H 0.6330 0.3525 0.7640 0.0703 0.5000 Uiso .
H471 H 0.6825 0.4524 0.7063 0.0703 0.5000 Uiso .
H476 H 0.6929 0.4016 0.8008 0.0703 0.5000 Uiso .

loop_
_atom_site_aniso_label
_atom_site_aniso_U_11
_atom_site_aniso_U_22
_atom_site_aniso_U_33
_atom_site_aniso_U_23
_atom_site_aniso_U_13
_atom_site_aniso_U_12
Mo1 0.02245(11) 0.01638(10) 0.02554(11) -0.00412(8) -0.01335(9) 0.00096(8)
Ni1 0.01968(11) 0.01619(10) 0.02175(11) -0.00403(8) -0.00890(9) -0.00039(8)
Ni2 0.01869(11) 0.01650(10) 0.01890(10) -0.00291(8) -0.00924(9) -0.00018(8)
C1 0.0225(9) 0.0225(9) 0.0281(9) -0.0042(7) -0.0089(7) 0.0003(7)
C2 0.0280(11) 0.0424(14) 0.0419(13) -0.0007(11) -0.0180(10) 0.0024(10)
C3 0.0272(9) 0.0183(8) 0.0330(10) -0.0048(7) -0.0154(8) -0.0006(7)
C4 0.0338(11) 0.0332(11) 0.0281(10) -0.0102(8) -0.0185(9) 0.0069(9)
C5 0.0232(9) 0.0265(9) 0.0296(9) -0.0135(8) -0.0148(8) 0.0038(7)
C6 0.0305(10) 0.0378(12) 0.0361(11) -0.0183(10) -0.0199(9) 0.0038(9)
C7 0.0384(13) 0.0389(13) 0.0529(15) -0.0257(12) -0.0269(12) 0.0005(10)
C8 0.0366(12) 0.0306(11) 0.0540(15) -0.0176(11) -0.0237(11) -0.0054(9)
C9 0.0275(10) 0.0239(9) 0.0378(11) -0.0123(8) -0.0159(9) -0.0018(7)
C10 0.0210(8) 0.0216(8) 0.0290(9) -0.0117(7) -0.0124(7) 0.0016(7)
C11 0.0272(10) 0.0207(9) 0.0408(12) -0.0085(8) -0.0132(9) -0.0043(7)
C12 0.0256(10) 0.0229(9) 0.0305(10) -0.0015(8) -0.0053(8) -0.0026(7)
C13 0.0274(10) 0.0215(9) 0.0305(10) -0.0050(8) -0.0083(8) 0.0067(7)
C14 0.0210(8) 0.0284(10) 0.0229(9) -0.0024(7) -0.0095(7) 0.0035(7)
C15 0.0204(8) 0.0279(9) 0.0208(8) -0.0053(7) -0.0097(7) 0.0015(7)
C16 0.0260(10) 0.0419(12) 0.0252(9) -0.0084(9) -0.0154(8) 0.0033(9)
C17 0.0291(10) 0.0475(14) 0.0338(11) -0.0182(10) -0.0199(9) 0.0030(9)
C18 0.0270(10) 0.0316(10) 0.0356(11) -0.0162(9) -0.0170(9) 0.0019(8)
C19 0.0219(8) 0.0247(9) 0.0263(9) -0.0096(7) -0.0124(7) 0.0027(7)
C20 0.0188(8) 0.0238(8) 0.0198(8) -0.0067(7) -0.0085(6) 0.0007(6)
C21 0.0324(11) 0.0201(9) 0.0419(12) -0.0070(8) -0.0173(10) -0.0014(8)
C22 0.0548(18) 0.0234(11) 0.074(2) -0.0137(13) -0.0231(16) 0.0026(11)
C23 0.0443(15) 0.0453(15) 0.0310(12) 0.0053(11) -0.0092(11) 0.0043(12)
C24 0.0504(15) 0.0236(10) 0.0343(12) 0.0025(9) -0.0170(11) 0.0028(10)
C25 0.0230(9) 0.0184(8) 0.0272(9) -0.0048(7) -0.0070(7) 0.0005(7)
C26 0.0296(10) 0.0183(9) 0.0390(12) -0.0061(8) -0.0096(9) -0.0016(7)
C27 0.0324(11) 0.0228(10) 0.0495(14) -0.0143(9) -0.0167(10) -0.0011(8)
C29 0.0221(9) 0.0209(8) 0.0312(10) -0.0092(7) -0.0128(8) 0.0020(7)
C30 0.0187(8) 0.0186(8) 0.0250(9) -0.0058(7) -0.0079(7) 0.0007(6)
C31 0.0229(9) 0.0249(9) 0.0292(10) -0.0095(7) -0.0140(8) 0.0031(7)
C32 0.0217(8) 0.0226(8) 0.0222(8) -0.0051(7) -0.0115(7) 0.0043(7)
C33 0.0260(9) 0.0244(9) 0.0186(8) -0.0046(7) -0.0110(7) 0.0022(7)
C34 0.0216(8) 0.0279(9) 0.0191(8) -0.0069(7) -0.0074(7) 0.0032(7)
C35 0.0170(8) 0.0208(8) 0.0222(8) -0.0020(6) -0.0073(6) 0.0020(6)
C36 0.0188(8) 0.0201(8) 0.0252(9) -0.0047(7) -0.0106(7) 0.0008(6)
C37 0.0312(11) 0.0255(10) 0.0324(11) -0.0020(8) -0.0153(9) -0.0070(8)
C38 0.0418(13) 0.0326(11) 0.0399(13) -0.0047(10) -0.0214(11) -0.0133(10)
C39 0.0359(12) 0.0335(11) 0.0334(11) -0.0079(9) -0.0204(10) -0.0059(9)
C40 0.0234(9) 0.0235(9) 0.0260(9) -0.0071(7) -0.0130(7) 0.0019(7)
C41 0.0188(8) 0.0192(8) 0.0242(8) -0.0067(6) -0.0107(7) 0.0028(6)
C42 0.0429(13) 0.0355(12) 0.0290(11) -0.0078(9) -0.0226(10) 0.0013(10)
C43 0.0357(12) 0.0277(11) 0.0312(11) 0.0024(8) -0.0135(9) 0.0020(9)
C44 0.0383(13) 0.0546(16) 0.0263(11) -0.0178(11) -0.0146(10) 0.0023(11)
C45 0.0357(13) 0.0542(17) 0.0387(14) -0.0077(12) -0.0154(11) 0.0058(12)
C46 0.0360(13) 0.0531(16) 0.0406(13) -0.0216(12) -0.0203(11) 0.0055(11)
C49 0.066(2) 0.0361(15) 0.088(3) -0.0052(16) -0.050(2) 0.0005(14)
C50 0.067(2) 0.0437(17) 0.063(2) 0.0016(15) -0.0350(18) -0.0155(15)
C67 0.0326(11) 0.0189(9) 0.0310(10) -0.0016(8) -0.0080(9) 0.0016(8)
N1 0.0294(9) 0.0218(8) 0.0303(9) -0.0062(7) -0.0148(7) 0.0029(6)
N2 0.0261(8) 0.0276(9) 0.0333(9) -0.0040(7) -0.0156(7) 0.0004(7)
N3 0.0300(9) 0.0222(8) 0.0329(9) -0.0066(7) -0.0178(8) 0.0010(7)
N4 0.0224(8) 0.0190(7) 0.0304(9) -0.0045(6) -0.0088(7) -0.0011(6)
N5 0.0217(7) 0.0204(7) 0.0227(7) -0.0027(6) -0.0069(6) 0.0027(6)
N6 0.0191(7) 0.0208(7) 0.0211(7) -0.0050(6) -0.0093(6) 0.0017(6)
N7 0.0180(7) 0.0210(7) 0.0191(7) -0.0040(6) -0.0077(6) 0.0024(5)
N8 0.0606(17) 0.0510(15) 0.0705(18) -0.0271(14) -0.0441(15) 0.0123(13)
N10 0.153(4) 0.112(4) 0.135(4) 0.018(3) -0.112(4) -0.049(3)
O1 0.0355(8) 0.0260(7) 0.0297(7) -0.0063(6) -0.0207(7) -0.0010(6)
O2 0.0261(7) 0.0181(6) 0.0271(7) -0.0073(5) -0.0151(6) -0.0017(5)
O3 0.0274(7) 0.0197(6) 0.0221(6) -0.0041(5) -0.0142(6) -0.0030(5)
O4 0.0370(8) 0.0192(6) 0.0341(8) -0.0037(6) -0.0222(7) -0.0032(6)
O5 0.0374(8) 0.0205(7) 0.0276(7) -0.0003(6) -0.0139(7) -0.0009(6)
O6 0.0274(7) 0.0181(6) 0.0228(6) -0.0022(5) -0.0118(6) -0.0039(5)
O7 0.0276(7) 0.0184(6) 0.0242(7) -0.0018(5) -0.0147(6) -0.0030(5)
O8 0.0348(8) 0.0270(7) 0.0260(7) -0.0032(6) -0.0188(6) -0.0022(6)
K1 0.0259(3) 0.0364(3) 0.0227(3) -0.0072(2) -0.0074(2) -0.0016(2)
K2 0.0432(3) 0.0257(2) 0.0307(2) -0.00794(18) -0.0145(2) 0.00483(19)
S1 0.0363(3) 0.0237(3) 0.0632(4) -0.0110(3) -0.0125(3) 0.0106(2)
S2 0.0254(3) 0.1166(9) 0.0716(6) 0.0159(6) -0.0078(4) -0.0087(5)
S3 0.0514(4) 0.0359(3) 0.0346(3) -0.0055(2) -0.0280(3) -0.0041(3)
C28 0.0313 0.0246 0.0451 -0.0149 -0.0208 0.0020

loop_
_atom_type_symbol
_atom_type_scat_dispersion_real
_atom_type_scat_dispersion_imag
_atom_type_scat_Cromer_Mann_a1
_atom_type_scat_Cromer_Mann_b1
_atom_type_scat_Cromer_Mann_a2
_atom_type_scat_Cromer_Mann_b2
_atom_type_scat_Cromer_Mann_a3
_atom_type_scat_Cromer_Mann_b3
_atom_type_scat_Cromer_Mann_a4
_atom_type_scat_Cromer_Mann_b4
_atom_type_scat_Cromer_Mann_c
_atom_type_scat_source
C 0.0033 0.0016 2.3100 20.8439 1.0200 10.2075 1.5886 0.5687 0.8650 51.6512 0.2156 'International Tables Vol C 4.2.6.8 and 6.1.1.4'
H 0.0000 0.0000 0.4930 10.5109 0.3229 26.1257 0.1402 3.1424 0.0408 57.7998 0.0030 'International Tables Vol C 4.2.6.8 and 6.1.1.4'
K 0.2009 0.2494 8.2186 12.7949 7.4398 0.7748 1.0519 213.1870 0.8659 41.6841 1.4228 'International Tables Vol C 4.2.6.8 and 6.1.1.4'
Mo -1.6832 0.6857 3.7025 0.2772 17.2356 1.0958 12.8876 11.0040 3.7429 61.6584 4.3875 'International Tables Vol C 4.2.6.8 and 6.1.1.4'
N 0.0061 0.0033 12.2126 0.0057 3.1322 9.8933 2.0125 28.9975 1.1663 0.5826 -11.5290 'International Tables Vol C 4.2.6.8 and 6.1.1.4'
Ni 0.3393 1.1124 12.8376 3.8785 7.2920 0.2565 4.4438 12.1763 2.3800 66.3421 1.0341 'International Tables Vol C 4.2.6.8 and 6.1.1.4'
O 0.0106 0.0060 3.0485 13.2771 2.2868 5.7011 1.5463 0.3239 0.8670 32.9089 0.2508 'International Tables Vol C 4.2.6.8 and 6.1.1.4'
S 0.1246 0.1234 6.9053 1.4679 5.2034 22.2151 1.4379 0.2536 1.5863 56.1720 0.8669 'International Tables Vol C 4.2.6.8 and 6.1.1.4'

loop_
_geom_angle_atom_site_label_1
_geom_angle_site_symmetry_1
_geom_angle_atom_site_label_2
_geom_angle_atom_site_label_3
_geom_angle_site_symmetry_3
_geom_angle
_geom_angle_publ_flag
N3 2_647 Mo1 N2 2_647 91.20(7) yes
N3 2_647 Mo1 N1 2_647 91.36(7) yes
N2 2_647 Mo1 N1 2_647 91.24(7) yes
N3 2_647 Mo1 N1 . 88.64(7) yes
N2 2_647 Mo1 N1 . 88.76(7) yes
N1 2_647 Mo1 N1 . 179.995 yes
N3 2_647 Mo1 N2 . 88.80(7) yes
N2 2_647 Mo1 N2 . 179.995 yes
N1 2_647 Mo1 N2 . 88.76(7) yes
N1 . Mo1 N2 . 91.24(7) yes
N3 2_647 Mo1 N3 . 179.995 yes
N2 2_647 Mo1 N3 . 88.80(7) yes
N1 2_647 Mo1 N3 . 88.64(7) yes
N1 . Mo1 N3 . 91.36(7) yes
N2 . Mo1 N3 . 91.20(7) yes
N4 . Ni1 N5 . 91.17(8) yes
N4 . Ni1 O2 . 94.24(7) yes
N5 . Ni1 O2 . 167.07(7) yes
N4 . Ni1 O3 . 168.71(7) yes
N5 . Ni1 O3 . 93.61(7) yes
O2 . Ni1 O3 . 83.26(6) yes
N6 . Ni2 N7 . 90.41(7) yes
N6 . Ni2 O6 . 92.70(7) yes
N7 . Ni2 O6 . 168.12(7) yes
N6 . Ni2 O7 . 167.03(7) yes
N7 . Ni2 O7 . 94.62(7) yes
O6 . Ni2 O7 . 84.80(6) yes
N1 . C1 S1 . 178.0(2) yes
N2 . C2 S2 . 179.7(2) yes
N3 . C3 S3 . 179.0(2) yes
O1 . C4 H41 . 107.6 no
O1 . C4 H43 . 108.5 no
H41 . C4 H43 . 109.5 no
O1 . C4 H42 . 110.0 no
H41 . C4 H42 . 110.9 no
H43 . C4 H42 . 110.4 no
C6 . C5 C10 . 121.1(2) yes
C6 . C5 O1 . 124.5(2) yes
C10 . C5 O1 . 114.41(17) yes
C5 . C6 C7 . 120.2(2) yes
C5 . C6 H61 . 120.5 no
C7 . C6 H61 . 119.2 no
C6 . C7 C8 . 119.9(2) yes
C6 . C7 H71 . 120.1 no
C8 . C7 H71 . 120.0 no
C7 . C8 C9 . 121.0(2) yes
C7 . C8 H81 . 120.6 no
C9 . C8 H81 . 118.4 no
C8 . C9 C10 . 119.9(2) yes
C8 . C9 C11 . 119.2(2) yes
C10 . C9 C11 . 120.68(19) yes
C5 . C10 C9 . 117.68(18) yes
C5 . C10 O2 . 118.17(17) yes
C9 . C10 O2 . 124.14(19) yes
C9 . C11 N4 . 125.66(19) yes
C9 . C11 H111 . 117.3 no
N4 . C11 H111 . 117.0 no
C67 . C12 N4 . 112.75(18) yes
C67 . C12 H121 . 108.9 no
N4 . C12 H121 . 107.3 no
C67 . C12 H122 . 110.1 no
N4 . C12 H122 . 109.6 no
H121 . C12 H122 . 108.1 no
C67 . C13 N5 . 112.59(17) yes
C67 . C13 H132 . 109.5 no
N5 . C13 H132 . 107.9 no
C67 . C13 H131 . 108.6 no
N5 . C13 H131 . 107.3 no
H132 . C13 H131 . 111.0 no
C15 . C14 N5 . 125.38(19) yes
C15 . C14 H141 . 116.9 no
N5 . C14 H141 . 117.7 no
C14 . C15 C16 . 119.28(19) yes
C14 . C15 C20 . 119.93(18) yes
C16 . C15 C20 . 120.33(19) yes
C15 . C16 C17 . 120.2(2) yes
C15 . C16 H161 . 119.0 no
C17 . C16 H161 . 120.7 no
C16 . C17 C18 . 120.5(2) yes
C16 . C17 H171 . 119.5 no
C18 . C17 H171 . 120.0 no
C17 . C18 C19 . 120.2(2) yes
C17 . C18 H181 . 119.6 no
C19 . C18 H181 . 120.2 no
C18 . C19 C20 . 120.73(19) yes
C18 . C19 O4 . 125.50(19) yes
C20 . C19 O4 . 113.77(17) yes
C19 . C20 C15 . 117.86(17) yes
C19 . C20 O3 . 117.68(17) yes
C15 . C20 O3 . 124.37(18) yes
O4 . C21 H211 . 109.7 no
O4 . C21 H213 . 107.1 no
H211 . C21 H213 . 110.4 no
O4 . C21 H212 . 109.0 no
H211 . C21 H212 . 111.1 no
H213 . C21 H212 . 109.5 no
C67 . C22 H221 . 110.4 no
C67 . C22 H223 . 108.0 no
H221 . C22 H223 . 108.8 no
C67 . C22 H222 . 110.5 no
H221 . C22 H222 . 110.9 no
H223 . C22 H222 . 108.1 no
C67 . C23 H231 . 107.7 no
C67 . C23 H232 . 108.7 no
H231 . C23 H232 . 110.5 no
C67 . C23 H233 . 109.8 no
H231 . C23 H233 . 111.0 no
H232 . C23 H233 . 109.1 no
O5 . C24 H242 . 108.0 no
O5 . C24 H241 . 110.1 no
H242 . C24 H241 . 108.5 no
O5 . C24 H243 . 109.8 no
H242 . C24 H243 . 109.9 no
H241 . C24 H243 . 110.5 no
C26 . C25 C30 . 120.8(2) yes
C26 . C25 O5 . 125.42(19) yes
C30 . C25 O5 . 113.74(17) yes
C25 . C26 C27 . 120.7(2) yes
C25 . C26 H261 . 118.9 no
C27 . C26 H261 . 120.4 no
C26 . C27 C28 . 119.8(2) yes
C26 . C27 H271 . 119.4 no
C28 . C27 H271 . 120.7 no
C30 . C29 C31 . 119.63(18) yes
C30 . C29 C28 . 120.70(19) yes
C31 . C29 C28 . 119.3(2) yes
C25 . C30 C29 . 117.44(18) yes
C25 . C30 O6 . 117.84(18) yes
C29 . C30 O6 . 124.70(18) yes
C29 . C31 N6 . 124.98(19) yes
C29 . C31 H311 . 117.3 no
N6 . C31 H311 . 117.6 no
C33 . C32 N6 . 112.27(16) yes
C33 . C32 H321 . 108.5 no
N6 . C32 H321 . 107.1 no
C33 . C32 H322 . 109.4 no
N6 . C32 H322 . 109.9 no
H321 . C32 H322 . 109.5 no
C32 . C33 C34 . 109.25(15) yes
C32 . C33 C43 . 108.68(17) yes
C34 . C33 C43 . 110.16(18) yes
C32 . C33 C44 . 109.46(18) yes
C34 . C33 C44 . 108.90(18) yes
C43 . C33 C44 . 110.37(19) yes
C33 . C34 N7 . 112.40(16) yes
C33 . C34 H341 . 109.3 no
N7 . C34 H341 . 109.6 no
C33 . C34 H342 . 110.3 no
N7 . C34 H342 . 106.9 no
H341 . C34 H342 . 108.3 no
C36 . C35 N7 . 125.74(17) yes
C36 . C35 H351 . 117.1 no
N7 . C35 H351 . 117.1 no
C35 . C36 C37 . 117.77(18) yes
C35 . C36 C41 . 120.98(17) yes
C37 . C36 C41 . 120.99(19) yes
C36 . C37 C38 . 120.3(2) yes
C36 . C37 H371 . 118.8 no
C38 . C37 H371 . 120.9 no
C37 . C38 C39 . 120.0(2) yes
C37 . C38 H381 . 120.7 no
C39 . C38 H381 . 119.3 no
C38 . C39 C40 . 120.7(2) yes
C38 . C39 H391 . 119.4 no
C40 . C39 H391 . 119.9 no
C39 . C40 C41 . 120.86(19) yes
C39 . C40 O8 . 124.18(19) yes
C41 . C40 O8 . 114.96(17) yes
C40 . C41 C36 . 117.15(17) yes
C40 . C41 O7 . 118.49(17) yes
C36 . C41 O7 . 124.34(18) yes
O8 . C42 H422 . 110.2 no
O8 . C42 H421 . 106.9 no
H422 . C42 H421 . 108.9 no
O8 . C42 H423 . 109.1 no
H422 . C42 H423 . 112.0 no
H421 . C42 H423 . 109.5 no
C33 . C43 H432 . 109.6 no
C33 . C43 H431 . 109.1 no
H432 . C43 H431 . 111.2 no
C33 . C43 H433 . 109.0 no
H432 . C43 H433 . 109.8 no
H431 . C43 H433 . 108.1 no
C33 . C44 H442 . 110.2 no
C33 . C44 H441 . 109.2 no
H442 . C44 H441 . 110.6 no
C33 . C44 H443 . 110.3 no
H442 . C44 H443 . 107.1 no
H441 . C44 H443 . 109.4 no
C46 . C45 H451 . 108.1 no
C46 . C45 H452 . 109.0 no
H451 . C45 H452 . 110.0 no
C46 . C45 H453 . 108.4 no
H451 . C45 H453 . 110.2 no
H452 . C45 H453 . 111.1 no
C45 . C46 N8 . 179.6(3) yes
C50 . C49 H491 . 109.9 no
C50 . C49 H493 . 108.2 no
H491 . C49 H493 . 109.9 no
C50 . C49 H492 . 110.3 no
H491 . C49 H492 . 107.3 no
H493 . C49 H492 . 111.1 no
C49 . C50 N10 . 178.7(6) yes
C12 . C67 C23 . 108.3(2) yes
C12 . C67 C22 . 110.5(2) yes
C23 . C67 C22 . 110.3(2) yes
C12 . C67 C13 . 109.57(17) yes
C23 . C67 C13 . 109.9(2) yes
C22 . C67 C13 . 108.3(2) yes
Mo1 . N1 C1 . 175.22(18) yes
Mo1 . N2 C2 . 175.1(2) yes
Mo1 . N3 C3 . 174.78(17) yes
C12 . N4 C11 . 118.75(18) yes
C12 . N4 Ni1 . 115.66(15) yes
C11 . N4 Ni1 . 125.21(15) yes
C13 . N5 C14 . 118.76(18) yes
C13 . N5 Ni1 . 115.04(15) yes
C14 . N5 Ni1 . 125.76(15) yes
C32 . N6 C31 . 118.87(17) yes
C32 . N6 Ni2 . 114.76(12) yes
C31 . N6 Ni2 . 126.14(14) yes
C34 . N7 C35 . 117.96(16) yes
C34 . N7 Ni2 . 116.29(13) yes
C35 . N7 Ni2 . 125.42(14) yes
C4 . O1 C5 . 116.21(16) yes
C10 . O2 Ni1 . 125.50(13) yes
C20 . O3 Ni1 . 126.09(12) yes
C21 . O4 C19 . 116.08(17) yes
C24 . O5 C25 . 116.52(18) yes
C30 . O6 Ni2 . 124.93(13) yes
C41 . O7 Ni2 . 126.17(12) yes
C42 . O8 C40 . 115.99(17) yes
C29 . C28 C27 . 120.5(2) yes
C29 . C28 H281 . 119.5 no
C27 . C28 H281 . 120.0 no
C48 . C47 H474 . 110.5 no
C480 . C47 H474 . 98.9 no
C48 . C47 H473 . 109.6 no
C480 . C47 H473 . 118.5 no
H474 . C47 H473 . 109.5 no
C48 . C47 H475 . 109.2 no
C480 . C47 H475 . 111.4 no
H474 . C47 H475 . 109.8 no
H473 . C47 H475 . 108.2 no
C48 . C47 H472 . 97.2 no
C480 . C47 H472 . 109.4 no
H474 . C47 H472 . 144.8 no
H475 . C47 H472 . 79.3 no
C48 . C47 H471 . 117.0 no
C480 . C47 H471 . 110.6 no
H473 . C47 H471 . 71.0 no
H475 . C47 H471 . 131.2 no
C48 . C47 H476 . 114.4 no
C480 . C47 H476 . 109.7 no
H474 . C47 H476 . 79.9 no
H473 . C47 H476 . 127.9 no
H472 . C47 H471 . 108.8 no
H472 . C47 H476 . 108.5 no
H471 . C47 H476 . 109.9 no
C47 . C48 N9 . 175.6(6) yes
C47 . C480 N90 . 177.5(6) yes

loop_
_geom_bond_atom_site_label_1
_geom_bond_atom_site_label_2
_geom_bond_site_symmetry_2
_geom_bond_distance
_geom_bond_publ_flag
Mo1 N3 2_647 2.1053(19) yes
Mo1 N2 2_647 2.0996(19) yes
Mo1 N1 2_647 2.0982(18) yes
Mo1 N1 . 2.0982(18) yes
Mo1 N2 . 2.0996(19) yes
Mo1 N3 . 2.1053(19) yes
Ni1 N4 . 1.8694(17) yes
Ni1 N5 . 1.8658(17) yes
Ni1 O2 . 1.8550(14) yes
Ni1 O3 . 1.8484(14) yes
Ni2 N6 . 1.8655(16) yes
Ni2 N7 . 1.8712(16) yes
Ni2 O6 . 1.8526(14) yes
Ni2 O7 . 1.8578(14) yes
C1 N1 . 1.158(3) yes
C1 S1 . 1.623(2) yes
C2 N2 . 1.158(3) yes
C2 S2 . 1.623(3) yes
C3 N3 . 1.164(3) yes
C3 S3 . 1.624(2) yes
C4 O1 . 1.431(3) yes
C4 H41 . 0.957 no
C4 H43 . 0.972 no
C4 H42 . 0.965 no
C5 C6 . 1.379(3) yes
C5 C10 . 1.420(3) yes
C5 O1 . 1.372(3) yes
C6 C7 . 1.403(3) yes
C6 H61 . 0.941 no
C7 C8 . 1.360(4) yes
C7 H71 . 0.943 no
C8 C9 . 1.415(3) yes
C8 H81 . 0.941 no
C9 C10 . 1.409(3) yes
C9 C11 . 1.432(3) yes
C10 O2 . 1.318(2) yes
C11 N4 . 1.292(3) yes
C11 H111 . 0.942 no
C12 C67 . 1.532(3) yes
C12 N4 . 1.472(3) yes
C12 H121 . 0.981 no
C12 H122 . 0.977 no
C13 C67 . 1.531(3) yes
C13 N5 . 1.472(3) yes
C13 H132 . 0.954 no
C13 H131 . 0.974 no
C14 C15 . 1.436(3) yes
C14 N5 . 1.290(3) yes
C14 H141 . 0.940 no
C15 C16 . 1.411(3) yes
C15 C20 . 1.411(3) yes
C16 C17 . 1.366(3) yes
C16 H161 . 0.946 no
C17 C18 . 1.406(3) yes
C17 H171 . 0.948 no
C18 C19 . 1.376(3) yes
C18 H181 . 0.939 no
C19 C20 . 1.426(3) yes
C19 O4 . 1.367(2) yes
C20 O3 . 1.312(2) yes
C21 O4 . 1.432(2) yes
C21 H211 . 0.968 no
C21 H213 . 0.949 no
C21 H212 . 0.979 no
C22 C67 . 1.531(4) yes
C22 H221 . 0.947 no
C22 H223 . 0.945 no
C22 H222 . 0.973 no
C23 C67 . 1.532(4) yes
C23 H231 . 0.950 no
C23 H232 . 0.986 no
C23 H233 . 0.982 no
C24 O5 . 1.428(3) yes
C24 H242 . 0.968 no
C24 H241 . 0.980 no
C24 H243 . 0.986 no
C25 C26 . 1.380(3) yes
C25 C30 . 1.425(3) yes
C25 O5 . 1.373(3) yes
C26 C27 . 1.398(4) yes
C26 H261 . 0.937 no
C27 C28 . 1.372(3) yes
C27 H271 . 0.937 no
C29 C30 . 1.409(3) yes
C29 C31 . 1.432(3) yes
C29 C28 . 1.409(3) yes
C30 O6 . 1.313(2) yes
C31 N6 . 1.289(3) yes
C31 H311 . 0.952 no
C32 C33 . 1.533(3) yes
C32 N6 . 1.471(2) yes
C32 H321 . 0.985 no
C32 H322 . 0.971 no
C33 C34 . 1.531(3) yes
C33 C43 . 1.528(3) yes
C33 C44 . 1.531(3) yes
C34 N7 . 1.474(3) yes
C34 H341 . 0.981 no
C34 H342 . 0.974 no
C35 C36 . 1.433(3) yes
C35 N7 . 1.288(2) yes
C35 H351 . 0.948 no
C36 C37 . 1.408(3) yes
C36 C41 . 1.413(3) yes
C37 C38 . 1.365(3) yes
C37 H371 . 0.954 no
C38 C39 . 1.403(3) yes
C38 H381 . 0.954 no
C39 C40 . 1.379(3) yes
C39 H391 . 0.946 no
C40 C41 . 1.423(3) yes
C40 O8 . 1.376(2) yes
C41 O7 . 1.313(2) yes
C42 O8 . 1.431(3) yes
C42 H422 . 0.974 no
C42 H421 . 0.971 no
C42 H423 . 0.984 no
C43 H432 . 0.956 no
C43 H431 . 0.968 no
C43 H433 . 0.971 no
C44 H442 . 0.954 no
C44 H441 . 0.965 no
C44 H443 . 0.965 no
C45 C46 . 1.458(4) yes
C45 H451 . 0.944 no
C45 H452 . 0.951 no
C45 H453 . 0.958 no
C46 N8 . 1.137(4) yes
C49 C50 . 1.428(5) yes
C49 H491 . 0.968 no
C49 H493 . 0.970 no
C49 H492 . 0.968 no
C50 N10 . 1.118(5) yes
C28 H281 . 0.962 no
C47 C48 . 1.430(6) yes
C47 C480 . 1.413(6) yes
C47 H474 . 0.921 no
C47 H473 . 0.939 no
C47 H475 . 0.935 no
C47 H472 . 0.942 no
C47 H471 . 0.926 no
C47 H476 . 0.929 no
C48 N9 . 1.158(6) yes
C480 N90 . 1.132(6) yes

loop_
_geom_hbond_atom_site_label_D
_geom_hbond_atom_site_label_H
_geom_hbond_atom_site_label_A
_geom_hbond_site_symmetry_A
_geom_hbond_angle_DHA
_geom_hbond_distance_DH
_geom_hbond_distance_HA
_geom_hbond_distance_DA
_geom_hbond_publ_flag
C34 H342 O7 2_656 145 0.97 2.43 3.276(4) yes
C45 H453 N10 1_565 149 0.96 2.43 3.294(4) yes
